data_7062740
loop_
_publ_author_name
'Watari, Ryo'
'Kayaki, Yoshihito'

_publ_section_title
;
 Synthesis, structures, and properties of manganese(i) complexes featuring
 tridentate amidine-toting protic amine ligands
;
_journal_issue 40
_journal_name_full 'New Journal of Chemistry'
_journal_page_first 18610
_journal_page_last 18617
_journal_paper_doi 10.1039/D3NJ02927A
_journal_volume 47
_journal_year 2023
_chemical_formula_moiety 'C13 H19 Mn N5 O3, Br'
_chemical_formula_sum 'C13 H19 Br Mn N5 O3'
_chemical_formula_weight 428.17
_space_group_crystal_system monoclinic
_space_group_IT_number 14
_space_group_name_Hall '-P 2ybc'
_space_group_name_H-M_alt 'P 1 21/c 1'
_atom_sites_solution_hydrogens geom
_atom_sites_solution_primary direct
_atom_sites_solution_secondary difmap
_audit_update_record
;
2023-09-20 deposited with the CCDC.	2023-09-21 downloaded from the CCDC.
;
_cell_angle_alpha 90.0000
_cell_angle_beta 93.985(3)
_cell_angle_gamma 90.0000
_cell_formula_units_Z 4
_cell_length_a 10.695(2)
_cell_length_b 16.189(3)
_cell_length_c 9.9943(17)
_cell_measurement_reflns_used 5145
_cell_measurement_temperature 93
_cell_measurement_theta_max 27.49
_cell_measurement_theta_min 3.15
_cell_volume 1726.2(5)
_computing_cell_refinement CrystalClear
_computing_data_collection 'CrystalClear (Rigaku Inc., 2008)'
_computing_data_reduction CrystalClear
_computing_molecular_graphics 'CrystalStructure 4.3'
_computing_publication_material 'CrystalStructure 4.3 (Rigaku, 2018)'
_computing_structure_refinement 'SHELXL Version 2014/7 (Sheldrick, 2008)'
_computing_structure_solution 'SIR92 (Altomare, et al., 1994)'
_diffrn_ambient_temperature 93
_diffrn_detector_area_resol_mean 7.111
_diffrn_measured_fraction_theta_full 0.995
_diffrn_measured_fraction_theta_max 0.993
_diffrn_measurement_device_type 'Rigaku Saturn724'
_diffrn_measurement_method \w
_diffrn_radiation_type 'Mo K\a'
_diffrn_radiation_wavelength 0.71075
_diffrn_reflns_av_R_equivalents 0.0686
_diffrn_reflns_av_unetI/netI 0.0807
_diffrn_reflns_Laue_measured_fraction_full 0.995
_diffrn_reflns_Laue_measured_fraction_max 0.993
_diffrn_reflns_limit_h_max 13
_diffrn_reflns_limit_h_min -13
_diffrn_reflns_limit_k_max 20
_diffrn_reflns_limit_k_min -20
_diffrn_reflns_limit_l_max 12
_diffrn_reflns_limit_l_min -11
_diffrn_reflns_number 14053
_diffrn_reflns_point_group_measured_fraction_full 0.995
_diffrn_reflns_point_group_measured_fraction_max 0.993
_diffrn_reflns_theta_full 25.242
_diffrn_reflns_theta_max 27.481
_diffrn_reflns_theta_min 3.154
_diffrn_standards_number 0
_exptl_absorpt_coefficient_mu 3.106
_exptl_absorpt_correction_T_max 0.940
_exptl_absorpt_correction_T_min 0.615
_exptl_absorpt_correction_type multi-scan
_exptl_absorpt_process_details 'REQAB (Rigaku, 1998)'
_exptl_crystal_colour yellow
_exptl_crystal_density_diffrn 1.647
_exptl_crystal_density_method 'not measured'
_exptl_crystal_description platelet
_exptl_crystal_F_000 864.00
_exptl_crystal_size_max 0.170
_exptl_crystal_size_mid 0.110
_exptl_crystal_size_min 0.020
_refine_diff_density_max 1.33
_refine_diff_density_min -0.52
_refine_ls_extinction_method none
_refine_ls_goodness_of_fit_ref 0.941
_refine_ls_hydrogen_treatment constr
_refine_ls_number_parameters 210
_refine_ls_number_reflns 3926
_refine_ls_number_restraints 0
_refine_ls_R_factor_all 0.0485
_refine_ls_R_factor_gt 0.0379
_refine_ls_shift/su_max 0.001
_refine_ls_structure_factor_coef Fsqd
_refine_ls_weighting_details 'w = 1/[\s^2^(Fo^2^)+(0.0426P)^2^] where P=(Fo^2^+2Fc^2^)/3'
_refine_ls_weighting_scheme calc
_refine_ls_wR_factor_gt 0.0927
_refine_ls_wR_factor_ref 0.0949
_reflns_Friedel_coverage 0.000
_reflns_number_gt 2825
_reflns_number_total 3926
_reflns_threshold_expression F^2^>2.0\s(F^2^)
_cod_data_source_file d3nj02927a2.cif
_cod_data_source_block C13H19N5O3BrMn
_cod_depositor_comments 'Adding full bibliography for 7062740--7062742.cif.'
_cod_database_code 7062740

loop_
_space_group_symop_id
_space_group_symop_operation_xyz
1 +X,+Y,+Z
2 -X,1/2+Y,1/2-Z
3 -X,-Y,-Z
4 +X,-1/2-Y,-1/2+Z

loop_
_atom_site_label
_atom_site_type_symbol
_atom_site_fract_x
_atom_site_fract_y
_atom_site_fract_z
_atom_site_U_iso_or_equiv
_atom_site_adp_type
_atom_site_occupancy
_atom_site_site_symmetry_order
_atom_site_calc_flag
_atom_site_refinement_flags_posn
_atom_site_refinement_flags_adp
_atom_site_refinement_flags_occupancy
_atom_site_disorder_assembly
_atom_site_disorder_group
Br1 Br 0.68128(3) 0.07804(2) 0.19634(3) 0.01788(11) Uani 1 1 d . . . . .
Mn1 Mn 0.28977(4) 0.12175(3) 0.33365(5) 0.01143(13) Uani 1 1 d . . . . .
O1 O 0.1343(2) 0.19115(15) 0.5385(2) 0.0234(6) Uani 1 1 d . . . . .
O2 O 0.3749(2) 0.29043(15) 0.2713(2) 0.0242(6) Uani 1 1 d . . . . .
O3 O 0.5056(2) 0.10707(16) 0.5354(2) 0.0253(6) Uani 1 1 d . . . . .
N1 N 0.3758(2) 0.06655(15) 0.1716(3) 0.0113(6) Uani 1 1 d . . . . .
H1 H 0.4657 0.0839 0.1767 0.014 Uiso 1 1 calc R U . . .
N2 N 0.2428(2) 0.00243(17) 0.3610(3) 0.0135(6) Uani 1 1 d . . . . .
N3 N 0.2402(2) -0.12963(16) 0.2919(3) 0.0166(6) Uani 1 1 d . . . . .
N4 N 0.1481(2) 0.12369(16) 0.1871(3) 0.0118(6) Uani 1 1 d . . . . .
N5 N 0.0828(2) 0.10516(18) -0.0281(3) 0.0172(6) Uani 1 1 d . . . . .
C1 C 0.3716(3) -0.02529(19) 0.1779(3) 0.0136(7) Uani 1 1 d . . . . .
H2 H 0.4562 -0.0471 0.2039 0.016 Uiso 1 1 calc R U . . .
H3 H 0.3442 -0.0478 0.0885 0.016 Uiso 1 1 calc R U . . .
C2 C 0.2822(3) -0.0516(2) 0.2782(3) 0.0135(7) Uani 1 1 d . . . . .
C3 C 0.1630(3) -0.0419(2) 0.4528(3) 0.0187(7) Uani 1 1 d . . . . .
H4 H 0.0736 -0.0276 0.4338 0.022 Uiso 1 1 calc R U . . .
H5 H 0.1880 -0.0286 0.5476 0.022 Uiso 1 1 calc R U . . .
C4 C 0.1865(3) -0.1334(2) 0.4230(4) 0.0208(8) Uani 1 1 d . . . . .
H6 H 0.2461 -0.1582 0.4918 0.025 Uiso 1 1 calc R U . . .
H7 H 0.1074 -0.1653 0.4182 0.025 Uiso 1 1 calc R U . . .
C5 C 0.2991(3) -0.2022(2) 0.2374(4) 0.0252(8) Uani 1 1 d . . . . .
H8 H 0.2392 -0.2481 0.2320 0.038 Uiso 1 1 calc R U . . .
H9 H 0.3727 -0.2176 0.2959 0.038 Uiso 1 1 calc R U . . .
H10 H 0.3251 -0.1896 0.1475 0.038 Uiso 1 1 calc R U . . .
C6 C 0.3144(3) 0.0991(2) 0.0444(3) 0.0129(7) Uani 1 1 d . . . . .
H11 H 0.3248 0.0597 -0.0299 0.016 Uiso 1 1 calc R U . . .
H12 H 0.3520 0.1526 0.0212 0.016 Uiso 1 1 calc R U . . .
C7 C 0.1784(3) 0.10988(19) 0.0667(3) 0.0118(7) Uani 1 1 d . . . . .
C8 C 0.0106(3) 0.1313(2) 0.1838(3) 0.0179(7) Uani 1 1 d . . . . .
H13 H -0.0140 0.1839 0.2254 0.022 Uiso 1 1 calc R U . . .
H14 H -0.0263 0.0848 0.2319 0.022 Uiso 1 1 calc R U . . .
C9 C -0.0326(3) 0.1295(2) 0.0335(3) 0.0183(7) Uani 1 1 d . . . . .
H15 H -0.1002 0.0885 0.0147 0.022 Uiso 1 1 calc R U . . .
H16 H -0.0622 0.1845 0.0016 0.022 Uiso 1 1 calc R U . . .
C10 C 0.0916(3) 0.1115(2) -0.1714(3) 0.0206(8) Uani 1 1 d . . . . .
H17 H 0.1713 0.0877 -0.1955 0.031 Uiso 1 1 calc R U . . .
H18 H 0.0877 0.1697 -0.1981 0.031 Uiso 1 1 calc R U . . .
H19 H 0.0219 0.0814 -0.2178 0.031 Uiso 1 1 calc R U . . .
C11 C 0.1950(3) 0.1631(2) 0.4600(3) 0.0153(7) Uani 1 1 d . . . . .
C12 C 0.3408(3) 0.2248(2) 0.2935(3) 0.0159(7) Uani 1 1 d . . . . .
C13 C 0.4234(3) 0.1114(2) 0.4555(3) 0.0170(7) Uani 1 1 d . . . . .

loop_
_atom_site_aniso_label
_atom_site_aniso_U_11
_atom_site_aniso_U_22
_atom_site_aniso_U_33
_atom_site_aniso_U_23
_atom_site_aniso_U_13
_atom_site_aniso_U_12
Br1 0.01186(18) 0.02201(18) 0.01971(19) -0.00582(14) 0.00063(13) -0.00151(14)
Mn1 0.0107(3) 0.0140(2) 0.0094(2) -0.00084(19) -0.00078(19) 0.0009(2)
O1 0.0243(13) 0.0271(14) 0.0198(13) -0.0048(11) 0.0089(11) 0.0025(11)
O2 0.0277(14) 0.0164(13) 0.0291(15) -0.0018(11) 0.0065(11) -0.0046(11)
O3 0.0189(13) 0.0385(16) 0.0172(13) -0.0050(11) -0.0076(11) 0.0028(12)
N1 0.0090(13) 0.0128(14) 0.0118(14) 0.0014(10) -0.0007(11) 0.0013(11)
N2 0.0124(13) 0.0171(14) 0.0110(13) 0.0006(11) 0.0010(11) 0.0020(11)
N3 0.0156(15) 0.0138(14) 0.0203(15) 0.0008(12) 0.0002(12) -0.0008(12)
N4 0.0095(13) 0.0127(13) 0.0130(14) 0.0012(11) 0.0002(11) 0.0023(11)
N5 0.0095(13) 0.0264(16) 0.0155(15) 0.0001(12) -0.0014(11) 0.0023(12)
C1 0.0138(15) 0.0123(15) 0.0146(16) 0.0000(13) 0.0003(13) 0.0022(13)
C2 0.0108(15) 0.0167(16) 0.0123(16) 0.0011(13) -0.0052(12) -0.0003(13)
C3 0.0168(16) 0.0234(18) 0.0157(17) 0.0039(14) 0.0007(14) -0.0019(15)
C4 0.0157(17) 0.0230(19) 0.0236(19) 0.0073(15) 0.0001(15) -0.0048(15)
C5 0.0222(19) 0.0161(18) 0.037(2) -0.0043(16) 0.0004(16) -0.0008(15)
C6 0.0123(16) 0.0171(16) 0.0095(16) 0.0002(12) 0.0009(13) 0.0017(13)
C7 0.0136(16) 0.0100(15) 0.0118(16) 0.0018(12) -0.0006(13) -0.0010(13)
C8 0.0095(16) 0.0274(19) 0.0169(18) -0.0012(14) 0.0009(14) 0.0011(14)
C9 0.0129(17) 0.0225(18) 0.0190(18) -0.0004(14) -0.0025(14) 0.0015(14)
C10 0.0179(18) 0.031(2) 0.0124(17) 0.0001(15) -0.0028(14) 0.0043(16)
C11 0.0150(16) 0.0147(16) 0.0156(17) 0.0014(13) -0.0034(14) -0.0024(14)
C12 0.0110(16) 0.0265(19) 0.0102(16) -0.0047(14) 0.0005(13) 0.0041(15)
C13 0.0192(18) 0.0167(16) 0.0157(18) -0.0030(14) 0.0055(15) 0.0020(14)

loop_
_atom_type_symbol
_atom_type_description
_atom_type_scat_dispersion_real
_atom_type_scat_dispersion_imag
_atom_type_scat_source
C C 0.0033 0.0016
;
International Tables for Crystallography
(Vol. C, Tables 4.2.6.8 and 6.1.1.4)
;
H H 0.0000 0.0000
;
International Tables for Crystallography
(Vol. C, Table 6.1.1.4)
;
Br Br -0.2901 2.4595
;
International Tables for Crystallography
(Vol. C, Tables 4.2.6.8 and 6.1.1.4)
;
Mn Mn 0.3368 0.7283
;
International Tables for Crystallography
(Vol. C, Tables 4.2.6.8 and 6.1.1.4)
;
N N 0.0061 0.0033
;
International Tables for Crystallography
(Vol. C, Tables 4.2.6.8 and 6.1.1.4)
;
O O 0.0106 0.0060
;
International Tables for Crystallography
(Vol. C, Tables 4.2.6.8 and 6.1.1.4)
;

loop_
_geom_angle_atom_site_label_1
_geom_angle_atom_site_label_2
_geom_angle_atom_site_label_3
_geom_angle
_geom_angle_site_symmetry_1
_geom_angle_site_symmetry_3
_geom_angle_publ_flag
C11 Mn1 C12 90.35(14) . . ?
C11 Mn1 C13 91.09(14) . . ?
C12 Mn1 C13 89.92(15) . . ?
C11 Mn1 N2 95.91(13) . . ?
C12 Mn1 N2 173.70(13) . . ?
C13 Mn1 N2 90.69(13) . . ?
C11 Mn1 N4 94.12(12) . . ?
C12 Mn1 N4 92.70(12) . . ?
C13 Mn1 N4 174.15(13) . . ?
N2 Mn1 N4 86.13(10) . . ?
C11 Mn1 N1 171.51(12) . . ?
C12 Mn1 N1 93.78(12) . . ?
C13 Mn1 N1 96.33(12) . . ?
N2 Mn1 N1 79.92(10) . . ?
N4 Mn1 N1 78.29(10) . . ?
C6 N1 C1 112.1(2) . . ?
C6 N1 Mn1 108.39(18) . . ?
C1 N1 Mn1 111.93(19) . . ?
C6 N1 H1 108.1 . . ?
C1 N1 H1 108.1 . . ?
Mn1 N1 H1 108.1 . . ?
C2 N2 C3 107.2(3) . . ?
C2 N2 Mn1 117.7(2) . . ?
C3 N2 Mn1 135.0(2) . . ?
C2 N3 C5 124.1(3) . . ?
C2 N3 C4 106.4(3) . . ?
C5 N3 C4 120.5(3) . . ?
C7 N4 C8 108.1(3) . . ?
C7 N4 Mn1 116.5(2) . . ?
C8 N4 Mn1 135.2(2) . . ?
C7 N5 C10 126.5(3) . . ?
C7 N5 C9 107.9(3) . . ?
C10 N5 C9 120.7(3) . . ?
N1 C1 C2 109.6(3) . . ?
N1 C1 H2 109.7 . . ?
C2 C1 H2 109.7 . . ?
N1 C1 H3 109.7 . . ?
C2 C1 H3 109.7 . . ?
H2 C1 H3 108.2 . . ?
N2 C2 N3 116.2(3) . . ?
N2 C2 C1 119.2(3) . . ?
N3 C2 C1 124.5(3) . . ?
N2 C3 C4 103.8(3) . . ?
N2 C3 H4 111.0 . . ?
C4 C3 H4 111.0 . . ?
N2 C3 H5 111.0 . . ?
C4 C3 H5 111.0 . . ?
H4 C3 H5 109.0 . . ?
N3 C4 C3 102.3(3) . . ?
N3 C4 H6 111.3 . . ?
C3 C4 H6 111.3 . . ?
N3 C4 H7 111.3 . . ?
C3 C4 H7 111.3 . . ?
H6 C4 H7 109.2 . . ?
N3 C5 H8 109.5 . . ?
N3 C5 H9 109.5 . . ?
H8 C5 H9 109.5 . . ?
N3 C5 H10 109.5 . . ?
H8 C5 H10 109.5 . . ?
H9 C5 H10 109.5 . . ?
N1 C6 C7 106.8(2) . . ?
N1 C6 H11 110.4 . . ?
C7 C6 H11 110.4 . . ?
N1 C6 H12 110.4 . . ?
C7 C6 H12 110.4 . . ?
H11 C6 H12 108.6 . . ?
N4 C7 N5 116.0(3) . . ?
N4 C7 C6 118.1(3) . . ?
N5 C7 C6 125.9(3) . . ?
N4 C8 C9 104.5(3) . . ?
N4 C8 H13 110.8 . . ?
C9 C8 H13 110.8 . . ?
N4 C8 H14 110.8 . . ?
C9 C8 H14 110.8 . . ?
H13 C8 H14 108.9 . . ?
N5 C9 C8 102.1(2) . . ?
N5 C9 H15 111.3 . . ?
C8 C9 H15 111.3 . . ?
N5 C9 H16 111.3 . . ?
C8 C9 H16 111.3 . . ?
H15 C9 H16 109.2 . . ?
N5 C10 H17 109.5 . . ?
N5 C10 H18 109.5 . . ?
H17 C10 H18 109.5 . . ?
N5 C10 H19 109.5 . . ?
H17 C10 H19 109.5 . . ?
H18 C10 H19 109.5 . . ?
O1 C11 Mn1 178.3(3) . . ?
O2 C12 Mn1 178.2(3) . . ?
O3 C13 Mn1 177.4(3) . . ?

loop_
_geom_bond_atom_site_label_1
_geom_bond_atom_site_label_2
_geom_bond_distance
_geom_bond_site_symmetry_2
_geom_bond_publ_flag
Mn1 C11 1.801(3) . ?
Mn1 C12 1.809(4) . ?
Mn1 C13 1.820(3) . ?
Mn1 N2 2.019(3) . ?
Mn1 N4 2.034(3) . ?
Mn1 N1 2.115(3) . ?
O1 C11 1.147(4) . ?
O2 C12 1.150(4) . ?
O3 C13 1.148(4) . ?
N1 C6 1.487(4) . ?
N1 C1 1.489(4) . ?
N1 H1 1.0000 . ?
N2 C2 1.294(4) . ?
N2 C3 1.481(4) . ?
N3 C2 1.351(4) . ?
N3 C5 1.456(4) . ?
N3 C4 1.468(4) . ?
N4 C7 1.287(4) . ?
N4 C8 1.474(4) . ?
N5 C7 1.348(4) . ?
N5 C10 1.445(4) . ?
N5 C9 1.471(4) . ?
C1 C2 1.494(4) . ?
C1 H2 0.9900 . ?
C1 H3 0.9900 . ?
C3 C4 1.534(5) . ?
C3 H4 0.9900 . ?
C3 H5 0.9900 . ?
C4 H6 0.9900 . ?
C4 H7 0.9900 . ?
C5 H8 0.9800 . ?
C5 H9 0.9800 . ?
C5 H10 0.9800 . ?
C6 C7 1.497(4) . ?
C6 H11 0.9900 . ?
C6 H12 0.9900 . ?
C8 C9 1.541(4) . ?
C8 H13 0.9900 . ?
C8 H14 0.9900 . ?
C9 H15 0.9900 . ?
C9 H16 0.9900 . ?
C10 H17 0.9800 . ?
C10 H18 0.9800 . ?
C10 H19 0.9800 . ?

loop_
_geom_hbond_atom_site_label_D
_geom_hbond_atom_site_label_H
_geom_hbond_atom_site_label_A
_geom_hbond_site_symmetry_D
_geom_hbond_site_symmetry_H
_geom_hbond_site_symmetry_A
_geom_hbond_distance_DA
_geom_hbond_distance_DH
_geom_hbond_distance_HA
_geom_hbond_angle_DHA
_geom_hbond_publ_flag
N1 H1 Br1 . . . 3.265(3) 1.000 2.302 161.2 no

loop_
_geom_torsion_atom_site_label_1
_geom_torsion_atom_site_label_2
_geom_torsion_atom_site_label_3
_geom_torsion_atom_site_label_4
_geom_torsion
_geom_torsion_site_symmetry_1
_geom_torsion_site_symmetry_2
_geom_torsion_site_symmetry_3
_geom_torsion_site_symmetry_4
_geom_torsion_publ_flag
C6 N1 C1 C2 -109.0(3) . . . . ?
Mn1 N1 C1 C2 13.1(3) . . . . ?
C3 N2 C2 N3 2.1(4) . . . . ?
Mn1 N2 C2 N3 -174.4(2) . . . . ?
C3 N2 C2 C1 -176.5(3) . . . . ?
Mn1 N2 C2 C1 7.1(4) . . . . ?
C5 N3 C2 N2 -161.6(3) . . . . ?
C4 N3 C2 N2 -14.7(4) . . . . ?
C5 N3 C2 C1 16.9(5) . . . . ?
C4 N3 C2 C1 163.8(3) . . . . ?
N1 C1 C2 N2 -13.5(4) . . . . ?
N1 C1 C2 N3 168.0(3) . . . . ?
C2 N2 C3 C4 10.8(3) . . . . ?
Mn1 N2 C3 C4 -173.7(2) . . . . ?
C2 N3 C4 C3 19.7(3) . . . . ?
C5 N3 C4 C3 168.0(3) . . . . ?
N2 C3 C4 N3 -18.2(3) . . . . ?
C1 N1 C6 C7 88.0(3) . . . . ?
Mn1 N1 C6 C7 -36.1(3) . . . . ?
C8 N4 C7 N5 -0.6(4) . . . . ?
Mn1 N4 C7 N5 175.2(2) . . . . ?
C8 N4 C7 C6 -179.5(3) . . . . ?
Mn1 N4 C7 C6 -3.7(4) . . . . ?
C10 N5 C7 N4 163.0(3) . . . . ?
C9 N5 C7 N4 7.9(4) . . . . ?
C10 N5 C7 C6 -18.2(5) . . . . ?
C9 N5 C7 C6 -173.2(3) . . . . ?
N1 C6 C7 N4 27.5(4) . . . . ?
N1 C6 C7 N5 -151.4(3) . . . . ?
C7 N4 C8 C9 -6.6(3) . . . . ?
Mn1 N4 C8 C9 178.8(2) . . . . ?
C7 N5 C9 C8 -11.0(3) . . . . ?
C10 N5 C9 C8 -167.7(3) . . . . ?
N4 C8 C9 N5 10.4(3) . . . . ?
